data_2215306
loop_
_publ_author_name
'You-Ping Li'

_publ_section_title
;
 2-[Hydroxy(4-nitrophenyl)methyl]-4-methylcyclohexanone
;
_journal_coeditor_code XU2309
_journal_issue 9
_journal_name_full 'Acta Crystallographica Section E'
_journal_page_first o3834
_journal_page_last o3834
_journal_paper_doi 10.1107/S1600536807039943
_journal_volume 63
_journal_year 2007
_chemical_formula_iupac 'C14 H17 N O4'
_chemical_formula_moiety 'C14 H17 N O4'
_chemical_formula_sum 'C14 H17 N O4'
_chemical_formula_weight 263.29
_chemical_name_systematic
;
2-[Hydroxy(4-nitrophenyl)methyl]-4-methylcyclohexanone
;
_space_group_IT_number 4
_symmetry_cell_setting monoclinic
_symmetry_space_group_name_Hall 'P 2yb'
_symmetry_space_group_name_H-M 'P 1 21 1'
_atom_sites_solution_hydrogens geom
_atom_sites_solution_primary direct
_atom_sites_solution_secondary difmap
_audit_creation_method SHELXL-97
_cell_angle_alpha 90.00
_cell_angle_beta 109.35(3)
_cell_angle_gamma 90.00
_cell_formula_units_Z 2
_cell_length_a 9.917(3)
_cell_length_b 6.927(3)
_cell_length_c 10.518(3)
_cell_measurement_reflns_used 28
_cell_measurement_temperature 293(2)
_cell_measurement_theta_max 9.2
_cell_measurement_theta_min 4.9
_cell_volume 681.7(4)
_computing_cell_refinement 'DIFRAC (Gabe <i>et al.</i>,  1993)'
_computing_data_collection 'DIFRAC (Gabe <i>et al.</i>,  1993)'
_computing_data_reduction 'NRCVAX (Gabe <i>et al.</i>,  1989)'
_computing_molecular_graphics 'ORTEP-3 for Windows (Farrugia, 1997)'
_computing_publication_material 'SHELXL97 (Sheldrick, 1997)'
_computing_structure_refinement 'SHELXL97 (Sheldrick, 1997)'
_computing_structure_solution 'SHELXS97 (Sheldrick, 1997)'
_diffrn_ambient_temperature 293(2)
_diffrn_measured_fraction_theta_full 0.98
_diffrn_measured_fraction_theta_max 0.98
_diffrn_measurement_device_type 'Enraf--Nonius CAD-4'
_diffrn_measurement_method \w/2\q
_diffrn_radiation_monochromator graphite
_diffrn_radiation_source 'fine-focus sealed tube'
_diffrn_radiation_type MoK\a
_diffrn_radiation_wavelength 0.71073
_diffrn_reflns_av_R_equivalents 0.124
_diffrn_reflns_av_sigmaI/netI 0.111
_diffrn_reflns_limit_h_max 0
_diffrn_reflns_limit_h_min -11
_diffrn_reflns_limit_k_max 8
_diffrn_reflns_limit_k_min -8
_diffrn_reflns_limit_l_max 12
_diffrn_reflns_limit_l_min -11
_diffrn_reflns_number 2439
_diffrn_reflns_theta_full 25.2
_diffrn_reflns_theta_max 25.2
_diffrn_reflns_theta_min 2.0
_diffrn_standards_decay_% 0.6
_diffrn_standards_interval_count 300
_diffrn_standards_number 3
_exptl_absorpt_coefficient_mu 0.094
_exptl_absorpt_correction_type none
_exptl_crystal_colour colourless
_exptl_crystal_density_diffrn 1.283
_exptl_crystal_density_method 'not measured'
_exptl_crystal_description block
_exptl_crystal_F_000 280
_exptl_crystal_size_max 0.25
_exptl_crystal_size_mid 0.20
_exptl_crystal_size_min 0.18
_refine_diff_density_max 0.28
_refine_diff_density_min -0.22
_refine_ls_extinction_method none
_refine_ls_goodness_of_fit_ref 0.970
_refine_ls_hydrogen_treatment constr
_refine_ls_matrix_type full
_refine_ls_number_parameters 174
_refine_ls_number_reflns 1321
_refine_ls_number_restraints 1
_refine_ls_restrained_S_all 0.970
_refine_ls_R_factor_all 0.113
_refine_ls_R_factor_gt 0.069
_refine_ls_shift/su_max 0.000
_refine_ls_shift/su_mean 0.000
_refine_ls_structure_factor_coef Fsqd
_refine_ls_weighting_details 'calc w=1/[\s^2^(Fo^2^)+(0.1226P)^2^] where P=(Fo^2^+2Fc^2^)/3'
_refine_ls_weighting_scheme calc
_refine_ls_wR_factor_gt 0.177
_refine_ls_wR_factor_ref 0.205
_reflns_number_gt 773
_reflns_number_total 1321
_reflns_threshold_expression I>2\s(I)
_cod_data_source_file xu2309.cif
_cod_data_source_block I
_cod_original_sg_symbol_H-M 'P 21'
_cod_database_code 2215306
_cod_database_fobs_code 2215306

loop_
_symmetry_equiv_pos_as_xyz
'x, y, z'
'-x, y+1/2, -z'

loop_
_atom_site_type_symbol
_atom_site_label
_atom_site_fract_x
_atom_site_fract_y
_atom_site_fract_z
_atom_site_U_iso_or_equiv
_atom_site_adp_type
_atom_site_calc_flag
_atom_site_refinement_flags
_atom_site_occupancy
O O1 0.3277(6) -0.0005(10) 0.9818(5) 0.0900(17) Uani d . 1
O O2 0.2949(8) 0.2523(11) 1.0846(6) 0.112(2) Uani d . 1
O O3 0.4801(5) 0.7878(7) 0.6164(5) 0.0666(12) Uani d . 1
H H3 0.5562 0.7380 0.6605 0.100 Uiso calc R 1
O O4 0.2824(6) 1.0356(8) 0.3885(5) 0.0797(15) Uani d . 1
N N 0.3154(6) 0.1751(11) 0.9901(5) 0.0728(19) Uani d . 1
C C1 0.3416(7) 0.6009(11) 0.7890(6) 0.0640(18) Uani d . 1
H H1 0.3413 0.7348 0.7957 0.077 Uiso calc R 1
C C2 0.3250(7) 0.4906(10) 0.8923(6) 0.0621(17) Uani d . 1
H H2 0.3114 0.5478 0.9671 0.075 Uiso calc R 1
C C3 0.3294(6) 0.2947(11) 0.8807(6) 0.0546(15) Uani d . 1
C C4 0.3480(7) 0.2079(9) 0.7711(6) 0.0615(18) Uani d . 1
H H4 0.3524 0.0741 0.7664 0.074 Uiso calc R 1
C C5 0.3602(7) 0.3203(10) 0.6679(6) 0.0581(16) Uani d . 1
H H5 0.3696 0.2616 0.5917 0.070 Uiso calc R 1
C C6 0.3587(6) 0.5168(9) 0.6757(5) 0.0493(14) Uani d . 1
C C7 0.3760(6) 0.6408(9) 0.5629(6) 0.0491(14) Uani d . 1
H H7 0.4063 0.5594 0.5011 0.059 Uiso calc R 1
C C8 0.2362(6) 0.7441(9) 0.4842(6) 0.0562(16) Uani d . 1
H H8 0.2112 0.8309 0.5465 0.067 Uiso calc R 1
C C9 0.2614(6) 0.8666(10) 0.3738(6) 0.0573(16) Uani d . 1
C C10 0.2588(9) 0.7609(13) 0.2488(7) 0.078(2) Uani d . 1
H H10A 0.3451 0.6842 0.2680 0.094 Uiso calc R 1
H H10B 0.2581 0.8539 0.1797 0.094 Uiso calc R 1
C C11 0.1309(8) 0.6310(13) 0.1962(6) 0.0726(19) Uani d . 1
H H11A 0.1376 0.5592 0.1194 0.087 Uiso calc R 1
H H11B 0.0449 0.7090 0.1660 0.087 Uiso calc R 1
C C12 0.1203(6) 0.4908(11) 0.3032(6) 0.0654(17) Uani d . 1
H H12 0.2088 0.4152 0.3332 0.078 Uiso calc R 1
C C13 0.1114(6) 0.6068(11) 0.4240(6) 0.0636(17) Uani d . 1
H H13A 0.0235 0.6810 0.3962 0.076 Uiso calc R 1
H H13B 0.1067 0.5175 0.4935 0.076 Uiso calc R 1
C C14 -0.0036(9) 0.3504(14) 0.2514(9) 0.093(3) Uani d . 1
H H14A 0.0054 0.2806 0.1757 0.140 Uiso calc R 1
H H14B -0.0921 0.4206 0.2240 0.140 Uiso calc R 1
H H14C -0.0025 0.2613 0.3216 0.140 Uiso calc R 1

loop_
_atom_site_aniso_label
_atom_site_aniso_U_11
_atom_site_aniso_U_22
_atom_site_aniso_U_33
_atom_site_aniso_U_12
_atom_site_aniso_U_13
_atom_site_aniso_U_23
O1 0.120(4) 0.083(4) 0.070(3) -0.017(3) 0.035(3) 0.020(3)
O2 0.166(6) 0.118(5) 0.080(4) 0.025(5) 0.078(4) 0.025(4)
O3 0.065(2) 0.069(3) 0.067(3) -0.009(2) 0.025(2) 0.009(2)
O4 0.104(4) 0.053(3) 0.078(3) -0.001(3) 0.024(3) 0.013(3)
N 0.086(4) 0.089(6) 0.050(3) 0.005(3) 0.031(3) 0.022(3)
C1 0.080(4) 0.063(4) 0.055(4) 0.017(3) 0.031(3) 0.007(3)
C2 0.084(4) 0.066(5) 0.045(3) 0.008(4) 0.032(3) 0.008(3)
C3 0.053(3) 0.068(5) 0.044(3) -0.004(3) 0.018(3) 0.012(3)
C4 0.076(4) 0.051(4) 0.057(4) -0.005(3) 0.022(3) 0.008(3)
C5 0.080(4) 0.054(4) 0.047(3) -0.007(3) 0.031(3) -0.002(3)
C6 0.054(3) 0.051(4) 0.048(3) 0.002(3) 0.023(3) 0.004(3)
C7 0.059(3) 0.045(3) 0.049(3) 0.004(3) 0.026(3) 0.005(3)
C8 0.073(4) 0.053(4) 0.051(3) 0.009(3) 0.033(3) 0.005(3)
C9 0.066(4) 0.059(5) 0.050(3) 0.009(3) 0.023(3) 0.015(3)
C10 0.106(5) 0.090(6) 0.054(4) -0.017(5) 0.047(4) 0.006(4)
C11 0.081(4) 0.085(5) 0.052(4) 0.006(4) 0.022(3) 0.005(4)
C12 0.062(3) 0.070(5) 0.062(4) -0.006(4) 0.020(3) 0.003(3)
C13 0.063(4) 0.073(5) 0.059(4) 0.006(3) 0.027(3) 0.017(3)
C14 0.083(5) 0.085(6) 0.105(6) -0.022(4) 0.022(4) -0.009(5)

loop_
_atom_type_symbol
_atom_type_description
_atom_type_scat_dispersion_real
_atom_type_scat_dispersion_imag
_atom_type_scat_source
C C 0.0033 0.0000 'International Tables Vol C Tables 4.2.6.8 and 6.1.1.4'
H H 0.0000 0.0000 'International Tables Vol C Tables 4.2.6.8 and 6.1.1.4'
N N 0.0061 0.0000 'International Tables Vol C Tables 4.2.6.8 and 6.1.1.4'
O O 0.0106 0.0000 'International Tables Vol C Tables 4.2.6.8 and 6.1.1.4'

loop_
_geom_angle_atom_site_label_1
_geom_angle_atom_site_label_2
_geom_angle_atom_site_label_3
_geom_angle
C7 O3 H3 109.5
O2 N O1 123.1(6)
O2 N C3 119.0(7)
O1 N C3 117.9(6)
C2 C1 C6 121.6(7)
C2 C1 H1 119.2
C6 C1 H1 119.2
C3 C2 C1 117.7(6)
C3 C2 H2 121.2
C1 C2 H2 121.2
C2 C3 C4 122.0(6)
C2 C3 N 118.6(6)
C4 C3 N 119.4(6)
C3 C4 C5 119.4(6)
C3 C4 H4 120.3
C5 C4 H4 120.3
C6 C5 C4 120.8(6)
C6 C5 H5 119.6
C4 C5 H5 119.6
C5 C6 C1 118.6(6)
C5 C6 C7 120.7(5)
C1 C6 C7 120.8(6)
O3 C7 C6 110.5(5)
O3 C7 C8 106.6(5)
C6 C7 C8 111.6(4)
O3 C7 H7 109.4
C6 C7 H7 109.4
C8 C7 H7 109.4
C13 C8 C9 110.3(5)
C13 C8 C7 113.4(5)
C9 C8 C7 108.9(4)
C13 C8 H8 108.0
C9 C8 H8 108.0
C7 C8 H8 108.0
O4 C9 C10 123.1(6)
O4 C9 C8 120.9(6)
C10 C9 C8 116.0(6)
C9 C10 C11 112.5(5)
C9 C10 H10A 109.1
C11 C10 H10A 109.1
C9 C10 H10B 109.1
C11 C10 H10B 109.1
H10A C10 H10B 107.8
C10 C11 C12 111.6(5)
C10 C11 H11A 109.3
C12 C11 H11A 109.3
C10 C11 H11B 109.3
C12 C11 H11B 109.3
H11A C11 H11B 108.0
C11 C12 C14 113.0(6)
C11 C12 C13 108.5(6)
C14 C12 C13 111.9(5)
C11 C12 H12 107.8
C14 C12 H12 107.8
C13 C12 H12 107.8
C8 C13 C12 114.3(4)
C8 C13 H13A 108.7
C12 C13 H13A 108.7
C8 C13 H13B 108.7
C12 C13 H13B 108.7
H13A C13 H13B 107.6
C12 C14 H14A 109.5
C12 C14 H14B 109.5
H14A C14 H14B 109.5
C12 C14 H14C 109.5
H14A C14 H14C 109.5
H14B C14 H14C 109.5

loop_
_geom_bond_atom_site_label_1
_geom_bond_atom_site_label_2
_geom_bond_distance
O1 N 1.229(8)
O2 N 1.204(8)
O3 C7 1.426(8)
O3 H3 0.8200
O4 C9 1.190(9)
N C3 1.461(8)
C1 C2 1.382(9)
C1 C6 1.387(8)
C1 H1 0.9300
C2 C3 1.364(10)
C2 H2 0.9300
C3 C4 1.366(9)
C4 C5 1.373(9)
C4 H4 0.9300
C5 C6 1.365(9)
C5 H5 0.9300
C6 C7 1.520(7)
C7 C8 1.535(8)
C7 H7 0.9800
C8 C13 1.523(9)
C8 C9 1.524(8)
C8 H8 0.9800
C9 C10 1.498(9)
C10 C11 1.503(11)
C10 H10A 0.9700
C10 H10B 0.9700
C11 C12 1.516(9)
C11 H11A 0.9700
C11 H11B 0.9700
C12 C14 1.519(10)
C12 C13 1.531(9)
C12 H12 0.9800
C13 H13A 0.9700
C13 H13B 0.9700
C14 H14A 0.9600
C14 H14B 0.9600
C14 H14C 0.9600

loop_
_geom_hbond_atom_site_label_D
_geom_hbond_atom_site_label_H
_geom_hbond_atom_site_label_A
_geom_hbond_site_symmetry_A
_geom_hbond_distance_DH
_geom_hbond_distance_HA
_geom_hbond_distance_DA
_geom_hbond_angle_DHA
O3 H3 O4 2_646 0.82 2.31 2.947(7) 135
O3 H3 O2 2_657 0.82 2.60 3.206(8) 132

loop_
_cod_related_entry_id
_cod_related_entry_database
_cod_related_entry_code
1 ChemSpider 21184322
